data_2106561
loop_
_publ_author_name
'Milligan, W.O.'
'Mullica, D.F.'
'Hall, M.A.'

_publ_section_title
;
 Structural Refinement of Lutetium Hydroxide Oxide
;
_journal_name_full 'Acta Crystallographica B (24,1968-38,1982)'
_journal_page_first 3086
_journal_page_last 3088
_journal_volume 36
_journal_year 1980
_chemical_formula_sum 'H Lu O2'
_chemical_name_systematic 'Lu O (O H)'
_space_group_IT_number 11
_symmetry_space_group_name_Hall '-P 2yb'
_symmetry_space_group_name_H-M 'P 1 21/m 1'
_cell_angle_alpha 90
_cell_angle_beta 109.33
_cell_angle_gamma 90
_cell_formula_units_Z 2
_cell_length_a 5.836
_cell_length_b 3.552
_cell_length_c 4.247
_cell_volume 83.075
_citation_journal_id_ASTM ACBCAR
_cod_data_source_file Milligan_ACBCAR_1980_29.cif
_cod_data_source_block H1Lu1O2
_cod_original_cell_volume 83.07517
_cod_original_formula_sum 'H1 Lu1 O2'
_cod_database_code 2106561

loop_
_symmetry_equiv_pos_as_xyz
x,y,z
-x,y+1/2,-z
-x,-y,-z
x,-y-1/2,z

loop_
_atom_site_label
_atom_site_type_symbol
_atom_site_fract_x
_atom_site_fract_y
_atom_site_fract_z
_atom_site_occupancy
_atom_site_U_iso_or_equiv
O1 O-2 0.095 0.75 0.777 1 0.0
Lu1 Lu+3 0.1879 0.75 0.3322 1 0.0
O2 O-2 0.567 0.75 0.776 1 0.0
